data_1565035
loop_
_publ_author_name
'Nabavizadeh, S. Masoud'
'Raoof, Fatemeh'
'Pakpour, Fatemeh'
'Shafiei Sarvestani, Laleh'
'Niknam, Fatemeh'
'Niroomand Hosseini, Fatemeh'
'Hoseini, S. Jafar'

_publ_section_title
;
 Facile activation of the C--I bond of primary alkyl halides by Pt(II)
 complexes having a benzothiazole ligand
;
_journal_name_full 'Inorganica Chimica Acta'
_journal_page_first 119535
_journal_paper_doi 10.1016/j.ica.2020.119535
_journal_volume 506
_journal_year 2020
_chemical_formula_sum 'C15 H17 I N2 Pt S'
_chemical_formula_weight 579.21
_space_group_crystal_system monoclinic
_space_group_IT_number 14
_space_group_name_Hall '-P 2yn'
_space_group_name_H-M_alt 'P 1 21/n 1'
_atom_sites_solution_hydrogens geom
_audit_creation_method SHELXL-2014
_cell_angle_alpha 90
_cell_angle_beta 98.48(3)
_cell_angle_gamma 90
_cell_formula_units_Z 4
_cell_length_a 10.137(2)
_cell_length_b 13.491(3)
_cell_length_c 12.245(2)
_cell_measurement_reflns_used 1093
_cell_measurement_temperature 293(2)
_cell_measurement_theta_max 27.0
_cell_measurement_theta_min 2.5
_cell_volume 1656.3(6)
_computing_structure_refinement 'SHELXL-2014 (Sheldrick, 2014)'
_diffrn_ambient_temperature 293(2)
_diffrn_measured_fraction_theta_full 0.996
_diffrn_measured_fraction_theta_max 0.972
_diffrn_measurement_device_type 'Bruker Kappa Apex II'
_diffrn_radiation_type MoK\a
_diffrn_radiation_wavelength 0.71073
_diffrn_reflns_av_R_equivalents 0.0365
_diffrn_reflns_av_unetI/netI 0.0976
_diffrn_reflns_Laue_measured_fraction_full 0.996
_diffrn_reflns_Laue_measured_fraction_max 0.972
_diffrn_reflns_number 6548
_diffrn_reflns_point_group_measured_fraction_full 0.996
_diffrn_reflns_point_group_measured_fraction_max 0.972
_diffrn_reflns_theta_full 25.000
_diffrn_reflns_theta_max 26.975
_diffrn_reflns_theta_min 2.531
_exptl_absorpt_coefficient_mu 10.453
_exptl_absorpt_correction_T_max 0.7455
_exptl_absorpt_correction_T_min 0.5397
_exptl_absorpt_correction_type multi-scan
_exptl_absorpt_process_details sadabs
_exptl_crystal_colour yellow
_exptl_crystal_density_diffrn 2.323
_exptl_crystal_description block
_exptl_crystal_F_000 1072
_exptl_crystal_size_max 0.800
_exptl_crystal_size_mid 0.370
_exptl_crystal_size_min 0.100
_refine_diff_density_max 1.462
_refine_diff_density_min -1.423
_refine_diff_density_rms 0.183
_refine_ls_extinction_coef .
_refine_ls_extinction_method none
_refine_ls_goodness_of_fit_ref 0.743
_refine_ls_hydrogen_treatment constr
_refine_ls_matrix_type full
_refine_ls_number_parameters 184
_refine_ls_number_reflns 3502
_refine_ls_number_restraints 0
_refine_ls_restrained_S_all 0.743
_refine_ls_R_factor_all 0.0730
_refine_ls_R_factor_gt 0.0365
_refine_ls_shift/su_max 0.000
_refine_ls_shift/su_mean 0.000
_refine_ls_structure_factor_coef Fsqd
_refine_ls_weighting_details 'w=1/[\s^2^(Fo^2^)+(0.0420P)^2^] where P=(Fo^2^+2Fc^2^)/3'
_refine_ls_weighting_scheme calc
_refine_ls_wR_factor_gt 0.0769
_refine_ls_wR_factor_ref 0.0821
_reflns_Friedel_coverage 0.000
_reflns_Friedel_fraction_full .
_reflns_Friedel_fraction_max .
_reflns_number_gt 1995
_reflns_number_total 3502
_reflns_threshold_expression 'I > 2\s(I)'
_cod_data_source_file ICA-2020-506-119535.cif
_cod_data_source_block 1
_cod_original_sg_symbol_H-M 'P 21/n'
_cod_database_code 1565035
_shelx_space_group_comment
;
The symmetry employed for this shelxl refinement is uniquely defined
by the following loop, which should always be used as a source of
symmetry information in preference to the above space-group names.
They are only intended as comments.
;
_shelx_estimated_absorpt_t_min 0.044
_shelx_estimated_absorpt_t_max 0.421
_shelxl_version_number 2014-1

loop_
_space_group_symop_operation_xyz
'x, y, z'
'-x+1/2, y+1/2, -z+1/2'
'-x, -y, -z'
'x-1/2, -y-1/2, z-1/2'

loop_
_atom_site_label
_atom_site_type_symbol
_atom_site_fract_x
_atom_site_fract_y
_atom_site_fract_z
_atom_site_U_iso_or_equiv
_atom_site_adp_type
_atom_site_occupancy
_atom_site_site_symmetry_order
_atom_site_calc_flag
_atom_site_refinement_flags_posn
_atom_site_refinement_flags_adp
_atom_site_refinement_flags_occupancy
_atom_site_disorder_assembly
_atom_site_disorder_group
C1 C 0.3911(9) 0.4026(7) 0.3862(8) 0.040(2) Uani 1 1 d . . . . .
C2 C 0.2874(10) 0.4633(6) 0.5397(9) 0.043(2) Uani 1 1 d . . . . .
C3 C 0.2431(8) 0.5087(7) 0.4377(8) 0.042(2) Uani 1 1 d . . . . .
C4 C 0.1511(10) 0.5853(7) 0.4347(9) 0.052(3) Uani 1 1 d . . . . .
H4 H 0.1238 0.6198 0.3695 0.063 Uiso 1 1 calc R U . . .
C5 C 0.1010(12) 0.6093(9) 0.5298(12) 0.069(3) Uani 1 1 d . . . . .
H3 H 0.0353 0.6577 0.5266 0.083 Uiso 1 1 calc R U . . .
C6 C 0.1440(12) 0.5649(9) 0.6286(11) 0.062(3) Uani 1 1 d . . . . .
H2 H 0.1084 0.5838 0.6912 0.074 Uiso 1 1 calc R U . . .
C7 C 0.2392(11) 0.4927(8) 0.6357(9) 0.057(3) Uani 1 1 d . . . . .
H1 H 0.2713 0.4637 0.7033 0.069 Uiso 1 1 calc R U . . .
C8 C 0.4735(9) 0.3558(6) 0.3122(9) 0.043(2) Uani 1 1 d . . . . .
C9 C 0.5166(11) 0.3457(8) 0.1341(9) 0.056(3) Uani 1 1 d . . . . .
H8 H 0.4959 0.3636 0.0602 0.068 Uiso 1 1 calc R U . . .
C10 C 0.6209(11) 0.2785(8) 0.1641(11) 0.059(3) Uani 1 1 d . . . . .
H7 H 0.6700 0.2530 0.1120 0.071 Uiso 1 1 calc R U . . .
C11 C 0.6478(10) 0.2516(8) 0.2730(9) 0.052(3) Uani 1 1 d . . . . .
H6 H 0.7178 0.2082 0.2957 0.062 Uiso 1 1 calc R U . . .
C12 C 0.5735(10) 0.2875(7) 0.3490(10) 0.050(3) Uani 1 1 d . . . . .
H5 H 0.5891 0.2671 0.4223 0.060 Uiso 1 1 calc R U . . .
C13 C 0.1166(12) 0.5794(9) 0.1440(11) 0.074(4) Uani 1 1 d . . . . .
H9 H 0.1436 0.6458 0.1647 0.112 Uiso 1 1 calc R U . . .
H10 H 0.0512 0.5575 0.1879 0.112 Uiso 1 1 calc R U . . .
H11 H 0.0789 0.5780 0.0673 0.112 Uiso 1 1 calc R U . . .
C14 C 0.2693(11) 0.4825(7) 0.0058(10) 0.062(3) Uani 1 1 d . . . . .
H12 H 0.2088 0.4310 -0.0235 0.093 Uiso 1 1 calc R U . . .
H13 H 0.3563 0.4690 -0.0127 0.093 Uiso 1 1 calc R U . . .
H14 H 0.2382 0.5451 -0.0253 0.093 Uiso 1 1 calc R U . . .
C15 C 0.1454(11) 0.3734(9) 0.1568(11) 0.072(4) Uani 1 1 d . . . . .
H15 H 0.1243 0.3574 0.2287 0.107 Uiso 1 1 calc R U . . .
H16 H 0.1835 0.3165 0.1263 0.107 Uiso 1 1 calc R U . . .
H17 H 0.0655 0.3927 0.1094 0.107 Uiso 1 1 calc R U . . .
I1 I 0.45697(9) 0.64487(5) 0.18104(7) 0.0574(2) Uani 1 1 d . . . . .
N1 N 0.3048(7) 0.4729(5) 0.3509(6) 0.0375(18) Uani 1 1 d . . . . .
N2 N 0.4445(8) 0.3857(6) 0.2076(6) 0.0398(19) Uani 1 1 d . . . . .
Pt1 Pt 0.27887(4) 0.48744(3) 0.16976(3) 0.04098(12) Uani 1 1 d . . . . .
S1 S 0.4096(3) 0.37567(19) 0.5261(2) 0.0488(6) Uani 1 1 d . . . . .

loop_
_atom_site_aniso_label
_atom_site_aniso_U_11
_atom_site_aniso_U_22
_atom_site_aniso_U_33
_atom_site_aniso_U_23
_atom_site_aniso_U_13
_atom_site_aniso_U_12
C1 0.035(5) 0.041(5) 0.041(6) 0.001(4) 0.002(4) -0.009(4)
C2 0.052(6) 0.031(5) 0.049(6) 0.000(4) 0.013(5) -0.004(4)
C3 0.041(5) 0.044(5) 0.041(5) 0.004(5) 0.008(4) -0.007(5)
C4 0.055(7) 0.049(6) 0.055(7) -0.002(5) 0.012(5) 0.012(5)
C5 0.070(8) 0.058(7) 0.080(10) -0.011(7) 0.013(7) 0.011(6)
C6 0.062(8) 0.063(7) 0.064(9) -0.018(6) 0.020(6) -0.013(6)
C7 0.067(7) 0.058(7) 0.049(6) 0.000(6) 0.013(5) -0.013(6)
C8 0.042(6) 0.029(5) 0.056(7) 0.001(5) 0.003(5) -0.006(4)
C9 0.072(8) 0.062(7) 0.037(6) -0.005(5) 0.013(6) -0.005(6)
C10 0.059(7) 0.048(6) 0.073(9) -0.015(6) 0.022(6) 0.008(5)
C11 0.050(6) 0.053(6) 0.050(7) -0.006(5) 0.000(5) 0.003(5)
C12 0.053(6) 0.033(5) 0.063(8) 0.002(5) 0.006(6) 0.004(5)
C13 0.066(8) 0.091(9) 0.065(9) 0.019(7) 0.007(7) 0.032(7)
C14 0.068(7) 0.030(5) 0.084(9) 0.003(6) -0.001(6) -0.002(5)
C15 0.054(8) 0.075(8) 0.085(10) -0.002(7) 0.009(7) -0.014(6)
I1 0.0801(5) 0.0472(4) 0.0461(4) -0.0011(3) 0.0131(4) -0.0097(4)
N1 0.040(4) 0.035(4) 0.037(4) -0.003(3) 0.003(3) -0.004(4)
N2 0.042(5) 0.046(5) 0.030(5) -0.006(4) 0.003(4) -0.007(4)
Pt1 0.0441(2) 0.0403(2) 0.0376(2) 0.0019(2) 0.00266(14) 0.0019(2)
S1 0.0627(17) 0.0438(14) 0.0399(15) 0.0057(11) 0.0070(13) 0.0037(12)

loop_
_atom_type_symbol
_atom_type_description
_atom_type_scat_dispersion_real
_atom_type_scat_dispersion_imag
_atom_type_scat_source
C C 0.0030 0.0020 'International Tables Vol C Tables 4.2.6.8 and 6.1.1.4'
H H 0.0000 0.0000 'International Tables Vol C Tables 4.2.6.8 and 6.1.1.4'
I I -0.4740 1.8120 'International Tables Vol C Tables 4.2.6.8 and 6.1.1.4'
N N 0.0060 0.0030 'International Tables Vol C Tables 4.2.6.8 and 6.1.1.4'
Pt Pt -1.7030 8.3910 'International Tables Vol C Tables 4.2.6.8 and 6.1.1.4'
S S 0.1250 0.1230 'International Tables Vol C Tables 4.2.6.8 and 6.1.1.4'

loop_
_geom_angle_atom_site_label_1
_geom_angle_atom_site_label_2
_geom_angle_atom_site_label_3
_geom_angle
_geom_angle_site_symmetry_1
_geom_angle_site_symmetry_3
N1 C1 C8 121.3(9) . .
N1 C1 S1 116.4(7) . .
C8 C1 S1 122.2(7) . .
C7 C2 C3 121.3(9) . .
C7 C2 S1 128.1(9) . .
C3 C2 S1 110.5(7) . .
C4 C3 N1 127.7(9) . .
C4 C3 C2 118.3(9) . .
N1 C3 C2 114.0(8) . .
C5 C4 C3 118.9(11) . .
C5 C4 H4 120.6 . .
C3 C4 H4 120.6 . .
C6 C5 C4 122.6(12) . .
C6 C5 H3 118.7 . .
C4 C5 H3 118.7 . .
C5 C6 C7 120.1(11) . .
C5 C6 H2 120.0 . .
C7 C6 H2 120.0 . .
C6 C7 C2 118.7(11) . .
C6 C7 H1 120.6 . .
C2 C7 H1 120.6 . .
N2 C8 C12 123.8(9) . .
N2 C8 C1 113.5(8) . .
C12 C8 C1 122.7(10) . .
N2 C9 C10 123.0(10) . .
N2 C9 H8 118.5 . .
C10 C9 H8 118.5 . .
C11 C10 C9 117.4(10) . .
C11 C10 H7 121.3 . .
C9 C10 H7 121.3 . .
C12 C11 C10 121.2(10) . .
C12 C11 H6 119.4 . .
C10 C11 H6 119.4 . .
C11 C12 C8 117.4(10) . .
C11 C12 H5 121.3 . .
C8 C12 H5 121.3 . .
Pt1 C13 H9 109.5 . .
Pt1 C13 H10 109.5 . .
H9 C13 H10 109.5 . .
Pt1 C13 H11 109.5 . .
H9 C13 H11 109.5 . .
H10 C13 H11 109.5 . .
Pt1 C14 H12 109.5 . .
Pt1 C14 H13 109.5 . .
H12 C14 H13 109.5 . .
Pt1 C14 H14 109.5 . .
H12 C14 H14 109.5 . .
H13 C14 H14 109.5 . .
Pt1 C15 H15 109.5 . .
Pt1 C15 H16 109.5 . .
H15 C15 H16 109.5 . .
Pt1 C15 H17 109.5 . .
H15 C15 H17 109.5 . .
H16 C15 H17 109.5 . .
C1 N1 C3 110.4(8) . .
C1 N1 Pt1 111.6(6) . .
C3 N1 Pt1 137.3(6) . .
C8 N2 C9 117.0(9) . .
C8 N2 Pt1 116.8(6) . .
C9 N2 Pt1 126.0(7) . .
C14 Pt1 C15 87.9(5) . .
C14 Pt1 C13 86.9(5) . .
C15 Pt1 C13 86.3(5) . .
C14 Pt1 N2 96.6(4) . .
C15 Pt1 N2 91.3(4) . .
C13 Pt1 N2 175.7(4) . .
C14 Pt1 N1 171.9(3) . .
C15 Pt1 N1 89.4(4) . .
C13 Pt1 N1 100.5(4) . .
N2 Pt1 N1 75.8(3) . .
C14 Pt1 I1 90.6(3) . .
C15 Pt1 I1 178.2(4) . .
C13 Pt1 I1 92.6(4) . .
N2 Pt1 I1 89.8(2) . .
N1 Pt1 I1 92.18(18) . .
C1 S1 C2 88.7(5) . .

loop_
_geom_bond_atom_site_label_1
_geom_bond_atom_site_label_2
_geom_bond_distance
_geom_bond_site_symmetry_2
C1 N1 1.319(11) .
C1 C8 1.463(13) .
C1 S1 1.734(10) .
C2 C7 1.396(14) .
C2 C3 1.403(13) .
C2 S1 1.738(9) .
C3 C4 1.389(13) .
C3 N1 1.396(11) .
C4 C5 1.376(16) .
C4 H4 0.9300 .
C5 C6 1.362(17) .
C5 H3 0.9300 .
C6 C7 1.364(15) .
C6 H2 0.9300 .
C7 H1 0.9300 .
C8 N2 1.334(12) .
C8 C12 1.394(13) .
C9 N2 1.353(12) .
C9 C10 1.400(15) .
C9 H8 0.9300 .
C10 C11 1.370(15) .
C10 H7 0.9300 .
C11 C12 1.369(14) .
C11 H6 0.9300 .
C12 H5 0.9300 .
C13 Pt1 2.047(11) .
C13 H9 0.9600 .
C13 H10 0.9600 .
C13 H11 0.9600 .
C14 Pt1 1.997(12) .
C14 H12 0.9600 .
C14 H13 0.9600 .
C14 H14 0.9600 .
C15 Pt1 2.040(11) .
C15 H15 0.9600 .
C15 H16 0.9600 .
C15 H17 0.9600 .
I1 Pt1 2.7778(9) .
N1 Pt1 2.204(8) .
N2 Pt1 2.166(8) .

loop_
_geom_torsion_atom_site_label_1
_geom_torsion_atom_site_label_2
_geom_torsion_atom_site_label_3
_geom_torsion_atom_site_label_4
_geom_torsion
_geom_torsion_site_symmetry_1
_geom_torsion_site_symmetry_2
_geom_torsion_site_symmetry_3
_geom_torsion_site_symmetry_4
C7 C2 C3 C4 1.1(14) . . . .
S1 C2 C3 C4 -176.0(7) . . . .
C7 C2 C3 N1 177.8(8) . . . .
S1 C2 C3 N1 0.7(10) . . . .
N1 C3 C4 C5 179.7(10) . . . .
C2 C3 C4 C5 -4.1(15) . . . .
C3 C4 C5 C6 4.1(18) . . . .
C4 C5 C6 C7 -0.8(18) . . . .
C5 C6 C7 C2 -2.3(16) . . . .
C3 C2 C7 C6 2.1(15) . . . .
S1 C2 C7 C6 178.7(8) . . . .
N1 C1 C8 N2 -4.9(12) . . . .
S1 C1 C8 N2 179.8(6) . . . .
N1 C1 C8 C12 174.4(8) . . . .
S1 C1 C8 C12 -0.9(13) . . . .
N2 C9 C10 C11 1.3(16) . . . .
C9 C10 C11 C12 1.4(16) . . . .
C10 C11 C12 C8 -2.8(15) . . . .
N2 C8 C12 C11 1.8(14) . . . .
C1 C8 C12 C11 -177.4(9) . . . .
C8 C1 N1 C3 -177.3(8) . . . .
S1 C1 N1 C3 -1.8(9) . . . .
C8 C1 N1 Pt1 10.2(10) . . . .
S1 C1 N1 Pt1 -174.3(4) . . . .
C4 C3 N1 C1 177.0(9) . . . .
C2 C3 N1 C1 0.6(11) . . . .
C4 C3 N1 Pt1 -13.2(15) . . . .
C2 C3 N1 Pt1 170.4(6) . . . .
C12 C8 N2 C9 0.7(14) . . . .
C1 C8 N2 C9 180.0(8) . . . .
C12 C8 N2 Pt1 177.3(7) . . . .
C1 C8 N2 Pt1 -3.4(10) . . . .
C10 C9 N2 C8 -2.3(15) . . . .
C10 C9 N2 Pt1 -178.6(8) . . . .
N1 C1 S1 C2 1.9(7) . . . .
C8 C1 S1 C2 177.3(8) . . . .
C7 C2 S1 C1 -178.2(9) . . . .
C3 C2 S1 C1 -1.3(7) . . . .
